data_4501008
loop_
_publ_author_name
'Naik, Anil D.'
'Tinant, Bernard'
'L\'eonard, Alexandre'
'Marchand-Brynaert, Jacqueline'
'Su, Bao-Lian'
'Garcia, Yann'

_publ_section_title
;
 (Di)-aminoguanidine Functionalization through Transamination: An Avenue
 to an Auspicious Class of Supramolecular Synthons
;
_journal_issue 9
_journal_name_full 'Crystal Growth &amp; Design'
_journal_page_first 4034
_journal_paper_doi 10.1021/cg200612j
_journal_volume 11
_journal_year 2011
_chemical_formula_sum 'C4 H10 Cl2 N10 Zn'
_chemical_formula_weight 334.49
_chemical_name_systematic
; 
 ? 
;
_space_group_IT_number 15
_symmetry_cell_setting monoclinic
_symmetry_space_group_name_Hall '-C 2yc'
_symmetry_space_group_name_H-M 'C 1 2/c 1'
_atom_sites_solution_hydrogens geom
_atom_sites_solution_primary direct
_atom_sites_solution_secondary difmap
_audit_creation_method SHELXL-97
_cell_angle_alpha 90.00
_cell_angle_beta 123.03(3)
_cell_angle_gamma 90.00
_cell_formula_units_Z 4
_cell_length_a 13.358(2)
_cell_length_b 9.694(5)
_cell_length_c 10.999(3)
_cell_measurement_reflns_used all
_cell_measurement_temperature 120(2)
_cell_measurement_theta_max 26.4
_cell_measurement_theta_min 4.1
_cell_volume 1194.1(8)
_computing_cell_refinement MAR
_computing_data_collection MAR
_computing_data_reduction MARHKL
_computing_structure_refinement 'SHELXL-97 (Sheldrick, 1997)'
_computing_structure_solution 'SHELXS-97 (Sheldrick, 1990)'
_diffrn_ambient_temperature 120(2)
_diffrn_detector_area_resol_mean 6.66
_diffrn_measured_fraction_theta_full 0.986
_diffrn_measured_fraction_theta_max 0.986
_diffrn_measurement_device_type 'MAR345 image plate'
_diffrn_measurement_method '109 images, \D\F 3\%'
_diffrn_radiation_monochromator graphite
_diffrn_radiation_source 'RU200 rotating anode'
_diffrn_radiation_type MoK\a
_diffrn_radiation_wavelength 0.71069
_diffrn_reflns_av_R_equivalents 0.084
_diffrn_reflns_av_sigmaI/netI 0.0425
_diffrn_reflns_limit_h_max 16
_diffrn_reflns_limit_h_min -16
_diffrn_reflns_limit_k_max 12
_diffrn_reflns_limit_k_min -12
_diffrn_reflns_limit_l_max 13
_diffrn_reflns_limit_l_min -13
_diffrn_reflns_number 7959
_diffrn_reflns_theta_full 26.38
_diffrn_reflns_theta_max 26.38
_diffrn_reflns_theta_min 4.12
_exptl_absorpt_coefficient_mu 2.500
_exptl_absorpt_correction_type none
_exptl_crystal_colour colourless
_exptl_crystal_density_diffrn 1.861
_exptl_crystal_density_method 'not measured'
_exptl_crystal_description bloc
_exptl_crystal_F_000 672
_exptl_crystal_size_max 0.20
_exptl_crystal_size_mid 0.15
_exptl_crystal_size_min 0.15
_refine_diff_density_max 0.686
_refine_diff_density_min -1.079
_refine_diff_density_rms 0.192
_refine_ls_extinction_coef 0.027(3)
_refine_ls_extinction_expression Fc^*^=kFc[1+0.001xFc^2^\l^3^/sin(2\q)]^-1/4^
_refine_ls_extinction_method SHELXL
_refine_ls_goodness_of_fit_ref 1.166
_refine_ls_hydrogen_treatment refall
_refine_ls_matrix_type full
_refine_ls_number_parameters 94
_refine_ls_number_reflns 1210
_refine_ls_number_restraints 4
_refine_ls_restrained_S_all 1.168
_refine_ls_R_factor_all 0.0409
_refine_ls_R_factor_gt 0.0382
_refine_ls_shift/su_max 0.000
_refine_ls_shift/su_mean 0.000
_refine_ls_structure_factor_coef Fsqd
_refine_ls_weighting_details 'calc w=1/[\s^2^(Fo^2^)+(0.0591P)^2^+3.1221P] where P=(Fo^2^+2Fc^2^)/3'
_refine_ls_weighting_scheme calc
_refine_ls_wR_factor_gt 0.1004
_refine_ls_wR_factor_ref 0.1017
_reflns_number_gt 1189
_reflns_number_total 1210
_reflns_threshold_expression >2sigma(I)
_cod_data_source_file cg200612j_si_004.cif
_cod_data_source_block zndg
_cod_depositor_comments
;
The following automatic conversions were performed:
'_atom_site_symetry_multiplicity' tag replaced with
'_atom_site_symmetry_multiplicity'.

Automatic conversion script
Id: cif_correct_tags 1440 2010-10-19 06:21:57Z saulius 
;
_cod_original_cell_volume 1194.1(7)
_cod_original_sg_symbol_H-M C2/c
_cod_database_code 4501008

loop_
_symmetry_equiv_pos_as_xyz
'x, y, z'
'-x, y, -z+1/2'
'x+1/2, y+1/2, z'
'-x+1/2, y+1/2, -z+1/2'
'-x, -y, -z'
'x, -y, z-1/2'
'-x+1/2, -y+1/2, -z'
'x+1/2, -y+1/2, z-1/2'

loop_
_atom_site_label
_atom_site_type_symbol
_atom_site_fract_x
_atom_site_fract_y
_atom_site_fract_z
_atom_site_U_iso_or_equiv
_atom_site_adp_type
_atom_site_occupancy
_atom_site_symmetry_multiplicity
_atom_site_calc_flag
_atom_site_refinement_flags
Zn1 Zn 0.5000 0.40063(4) 0.2500 0.0115(3) Uani 1 2 d S
Cl1 Cl 0.33135(5) 0.52980(6) 0.15407(7) 0.0171(3) Uani 1 1 d .
N1 N 0.47604(19) 0.2867(2) 0.0827(2) 0.0131(5) Uani 1 1 d .
N2 N 0.57074(19) 0.2118(2) 0.0943(2) 0.0151(5) Uani 1 1 d .
C3 C 0.5290(2) 0.1538(3) -0.0308(3) 0.0147(5) Uani 1 1 d .
N4 N 0.41155(19) 0.1853(2) -0.1241(2) 0.0117(5) Uani 1 1 d .
C5 C 0.3806(2) 0.2712(2) -0.0515(3) 0.0102(5) Uani 1 1 d .
N6 N 0.3390(2) 0.1367(3) -0.2674(2) 0.0147(5) Uani 1 1 d D
N7 N 0.27172(19) 0.3241(2) -0.1094(2) 0.0140(5) Uani 1 1 d D
H3 H 0.578(4) 0.101(3) -0.055(4) 0.018 Uiso 1 1 d .
H6A H 0.273(3) 0.092(3) -0.281(4) 0.018 Uiso 1 1 d D
H6B H 0.313(3) 0.217(3) -0.322(3) 0.018 Uiso 1 1 d D
H7A H 0.270(3) 0.388(3) -0.055(4) 0.018 Uiso 1 1 d D
H7B H 0.216(3) 0.308(4) -0.207(3) 0.018 Uiso 1 1 d D

loop_
_atom_site_aniso_label
_atom_site_aniso_U_11
_atom_site_aniso_U_22
_atom_site_aniso_U_33
_atom_site_aniso_U_23
_atom_site_aniso_U_13
_atom_site_aniso_U_12
Zn1 0.0109(3) 0.0133(3) 0.0090(3) 0.000 0.0045(2) 0.000
Cl1 0.0148(4) 0.0171(4) 0.0168(4) -0.0018(2) 0.0070(3) 0.0041(2)
N1 0.0092(10) 0.0176(11) 0.0092(10) -0.0010(8) 0.0028(9) 0.0016(8)
N2 0.0102(10) 0.0194(11) 0.0130(11) 0.0000(8) 0.0046(9) 0.0039(8)
C3 0.0114(11) 0.0168(13) 0.0160(12) 0.0011(10) 0.0075(10) 0.0029(10)
N4 0.0111(10) 0.0140(10) 0.0095(10) -0.0008(8) 0.0052(9) 0.0004(8)
C5 0.0104(11) 0.0106(11) 0.0090(12) 0.0010(9) 0.0048(10) -0.0013(8)
N6 0.0138(11) 0.0180(11) 0.0101(11) -0.0046(9) 0.0050(9) -0.0021(9)
N7 0.0114(10) 0.0189(11) 0.0086(10) -0.0005(8) 0.0034(9) 0.0036(8)

loop_
_atom_type_symbol
_atom_type_description
_atom_type_scat_dispersion_real
_atom_type_scat_dispersion_imag
_atom_type_scat_source
C C 0.0033 0.0016 'International Tables Vol C Tables 4.2.6.8 and 6.1.1.4'
H H 0.0000 0.0000 'International Tables Vol C Tables 4.2.6.8 and 6.1.1.4'
N N 0.0061 0.0033 'International Tables Vol C Tables 4.2.6.8 and 6.1.1.4'
Cl Cl 0.1484 0.1585 'International Tables Vol C Tables 4.2.6.8 and 6.1.1.4'
Zn Zn 0.2839 1.4301 'International Tables Vol C Tables 4.2.6.8 and 6.1.1.4'

loop_
_geom_angle_atom_site_label_1
_geom_angle_atom_site_label_2
_geom_angle_atom_site_label_3
_geom_angle
_geom_angle_site_symmetry_1
_geom_angle_site_symmetry_3
N1 Zn1 N1 113.59(13) . 2_655
N1 Zn1 Cl1 110.46(7) . 2_655
N1 Zn1 Cl1 104.71(7) 2_655 2_655
N1 Zn1 Cl1 104.71(7) . .
N1 Zn1 Cl1 110.46(7) 2_655 .
Cl1 Zn1 Cl1 113.14(5) 2_655 .
C5 N1 N2 108.2(2) . .
C5 N1 Zn1 130.81(17) . .
N2 N1 Zn1 120.92(16) . .
C3 N2 N1 106.5(2) . .
N2 C3 N4 110.8(2) . .
N2 C3 H3 124(2) . .
N4 C3 H3 125(2) . .
C3 N4 C5 106.7(2) . .
C3 N4 N6 125.2(2) . .
C5 N4 N6 128.1(2) . .
N7 C5 N1 128.4(2) . .
N7 C5 N4 123.7(2) . .
N1 C5 N4 107.8(2) . .
N4 N6 H6A 111(2) . .
N4 N6 H6B 103(2) . .
H6A N6 H6B 108(3) . .
C5 N7 H7A 112(3) . .
C5 N7 H7B 118(2) . .
H7A N7 H7B 128(3) . .

loop_
_geom_bond_atom_site_label_1
_geom_bond_atom_site_label_2
_geom_bond_distance
_geom_bond_site_symmetry_2
Zn1 N1 2.016(2) .
Zn1 N1 2.016(2) 2_655
Zn1 Cl1 2.2727(9) 2_655
Zn1 Cl1 2.2727(9) .
N1 C5 1.333(3) .
N1 N2 1.403(3) .
N2 C3 1.298(4) .
C3 N4 1.362(3) .
C3 H3 0.98(4) .
N4 C5 1.364(3) .
N4 N6 1.407(3) .
C5 N7 1.332(3) .
N6 H6A 0.92(2) .
N6 H6B 0.93(2) .
N7 H7A 0.87(2) .
N7 H7B 0.93(2) .

loop_
_geom_torsion_atom_site_label_1
_geom_torsion_atom_site_label_2
_geom_torsion_atom_site_label_3
_geom_torsion_atom_site_label_4
_geom_torsion
_geom_torsion_site_symmetry_1
N1 Zn1 N1 C5 112.7(2) 2_655
Cl1 Zn1 N1 C5 -130.0(2) 2_655
Cl1 Zn1 N1 C5 -7.9(2) .
N1 Zn1 N1 N2 -70.78(18) 2_655
Cl1 Zn1 N1 N2 46.5(2) 2_655
Cl1 Zn1 N1 N2 168.62(17) .
C5 N1 N2 C3 -0.7(3) .
Zn1 N1 N2 C3 -177.90(18) .
N1 N2 C3 N4 -0.5(3) .
N2 C3 N4 C5 1.5(3) .
N2 C3 N4 N6 -178.6(2) .
N2 N1 C5 N7 179.9(2) .
Zn1 N1 C5 N7 -3.2(4) .
N2 N1 C5 N4 1.6(3) .
Zn1 N1 C5 N4 178.44(17) .
C3 N4 C5 N7 179.7(2) .
N6 N4 C5 N7 -0.2(4) .
C3 N4 C5 N1 -1.9(3) .
N6 N4 C5 N1 178.2(2) .
